data_4064471
loop_
_publ_author_name
'Solntsev, Pavlo V.'
'Dudkin, Semen V.'
'Sabin, Jared R.'
'Nemykin, Victor N.'

_publ_section_title
;
 Electronic Communications in (Z)-Bis(ferrocenyl)ethylenes with
 Electron-Withdrawing Substituents
;
_journal_issue 11
_journal_name_full Organometallics
_journal_page_first 3037
_journal_paper_doi 10.1021/om2001266
_journal_volume 30
_journal_year 2011
_chemical_formula_moiety 'C24 H19 Fe2 N O2, C H2 Cl2'
_chemical_formula_sum 'C25 H21 Cl2 Fe2 N O2'
_chemical_formula_weight 550.05
_space_group_IT_number 2
_symmetry_cell_setting triclinic
_symmetry_space_group_name_Hall '-P 1'
_symmetry_space_group_name_H-M 'P -1'
_atom_sites_solution_hydrogens geom
_atom_sites_solution_primary direct
_cell_angle_alpha 63.18(3)
_cell_angle_beta 80.01(3)
_cell_angle_gamma 87.34(3)
_cell_formula_units_Z 2
_cell_length_a 10.253(2)
_cell_length_b 11.074(2)
_cell_length_c 11.120(2)
_cell_measurement_reflns_used 25
_cell_measurement_temperature 298
_cell_measurement_theta_max 18
_cell_measurement_theta_min 15
_cell_volume 1109.0(5)
_computing_cell_refinement 'USER DEFINED CELL REFINEMENT'
_computing_data_collection 'USER DEFINED DATA COLLECTION'
_computing_data_reduction 'USER DEFINED DATA REDUCTION'
_computing_molecular_graphics 'PLATON/PLUTON (Spek, 2003)'
_computing_publication_material 'CRYSTALS (Betteridge et al., 2003)'
_computing_structure_refinement 'CRYSTALS (Betteridge et al., 2003)'
_computing_structure_solution 'SIR92 (Altomare et al., 1994)'
_diffrn_ambient_temperature 298
_diffrn_measured_fraction_theta_full 0.998
_diffrn_measured_fraction_theta_max 0.998
_diffrn_measurement_device Unknown
_diffrn_measurement_device_type Serial
_diffrn_measurement_method \w/2\q
_diffrn_radiation_monochromator graphite
_diffrn_radiation_type 'Mo K\a'
_diffrn_radiation_wavelength 0.71073
_diffrn_reflns_av_R_equivalents 0.000
_diffrn_reflns_limit_h_max 13
_diffrn_reflns_limit_h_min -13
_diffrn_reflns_limit_k_max 0
_diffrn_reflns_limit_k_min -14
_diffrn_reflns_limit_l_max 12
_diffrn_reflns_limit_l_min -14
_diffrn_reflns_number 5096
_diffrn_reflns_theta_full 27.531
_diffrn_reflns_theta_max 27.531
_diffrn_reflns_theta_min 2.641
_diffrn_standards_decay_% 0.00
_diffrn_standards_interval_count 150
_diffrn_standards_number 3
_exptl_absorpt_coefficient_mu 1.573
_exptl_absorpt_correction_T_max 0.95
_exptl_absorpt_correction_T_min 0.55
_exptl_absorpt_correction_type psi-scan
_exptl_absorpt_process_details '(North et al., 1968)'
_exptl_crystal_colour blue
_exptl_crystal_density_diffrn 1.647
_exptl_crystal_density_method 'not measured'
_exptl_crystal_description plate
_exptl_crystal_F_000 560
_exptl_crystal_size_max 0.490
_exptl_crystal_size_mid 0.380
_exptl_crystal_size_min 0.030
_refine_diff_density_max 0.61
_refine_diff_density_min -0.94
_refine_ls_extinction_method None
_refine_ls_goodness_of_fit_ref 1.0307
_refine_ls_hydrogen_treatment constr
_refine_ls_matrix_type full
_refine_ls_number_parameters 289
_refine_ls_number_reflns 5084
_refine_ls_number_restraints 0
_refine_ls_R_factor_all 0.0493
_refine_ls_R_factor_gt 0.0404
_refine_ls_shift/su_max 0.0003577
_refine_ls_shift/su_mean 6.2745333
_refine_ls_structure_factor_coef Fsqd
_refine_ls_weighting_details
;
 Method, part 1, Chebychev polynomial, (Watkin, 1994, Prince, 1982) 
 [weight] = 1.0/[A~0~*T~0~(x)+A~1~*T~1~(x) ... +A~n-1~]*T~n-1~(x)] 
 where A~i~ are the Chebychev coefficients listed below and x= Fcalc/Fmax 
 Method = Robust Weighting (Prince, 1982) 
 W = [weight] * [1-(deltaF/6*sigmaF)^2^]^2^ 
 A~i~ are: 
 7.91 10.5 3.04 
;
_refine_ls_weighting_scheme calc
_refine_ls_wR_factor_all 0.1006
_refine_ls_wR_factor_gt 0.0917
_refine_ls_wR_factor_ref 0.1006
_reflns_limit_h_max 13
_reflns_limit_h_min -13
_reflns_limit_k_max 14
_reflns_limit_k_min -12
_reflns_limit_l_max 14
_reflns_limit_l_min 0
_reflns_number_gt 4219
_reflns_number_total 5096
_reflns_threshold_expression I>2.0\s(I)
_oxford_diffrn_Wilson_B_factor 2.83
_oxford_diffrn_Wilson_scale 7.87
_oxford_refine_ls_r_factor_ref 0.0493
_oxford_refine_ls_scale 0.3777(3)
_oxford_reflns_number_all 5084
_oxford_reflns_threshold_expression_ref I>-10.0\s(I)
_cod_data_source_file om2001266_si_001.cif
_cod_data_source_block 1
_cod_depositor_comments
;
The following automatic conversions were performed:

'_symmetry_cell_setting' value 'Triclinic' changed to 'triclinic'
according to /home/saulius/struct/CIF-dictionaries/cif_core.dic
dictionary named 'cif_core.dic' version 2.4.1 from 2010-06-29.

Automatic conversion script
Id: cif_fix_values 1715 2011-07-08 13:25:40Z adriana 
;
_cod_original_cell_volume 1108.9(5)
_cod_original_sg_symbol_H-M 'P -1 '
_cod_original_formula_sum 'C25 H21 Cl2 Fe2 N1 O2'
_cod_database_code 4064471

loop_
_symmetry_equiv_pos_as_xyz
x,y,z
-x,-y,-z

loop_
_atom_site_label
_atom_site_type_symbol
_atom_site_fract_x
_atom_site_fract_y
_atom_site_fract_z
_atom_site_U_iso_or_equiv
_atom_site_occupancy
_atom_site_adp_type
_atom_site_refinement_flags_posn
Fe1 Fe 0.06202(3) 0.24890(4) 1.00142(4) 0.0300 1.0000 Uani .
C5 C 0.1599(3) 0.1624(3) 0.8861(3) 0.0356 1.0000 Uani .
C1 C 0.2300(2) 0.2850(3) 0.8578(3) 0.0312 1.0000 Uani .
C2 C 0.1404(3) 0.3937(3) 0.8110(3) 0.0363 1.0000 Uani .
C3 C 0.0185(3) 0.3386(3) 0.8084(3) 0.0423 1.0000 Uani .
C4 C 0.0308(3) 0.1963(3) 0.8546(3) 0.0409 1.0000 Uani .
C21 C 0.3659(2) 0.2930(3) 0.8783(3) 0.0314 1.0000 Uani .
C23 C 0.4717(2) 0.2213(3) 0.8605(3) 0.0323 1.0000 Uani .
C24 C 0.5834(3) 0.2571(3) 0.9128(3) 0.0426 1.0000 Uani .
O2 O 0.6924(2) 0.2117(3) 0.9193(3) 0.0630 1.0000 Uani .
N1 N 0.5360(2) 0.3546(3) 0.9521(3) 0.0460 1.0000 Uani .
C22 C 0.4069(3) 0.3858(3) 0.9307(3) 0.0372 1.0000 Uani .
O1 O 0.3448(2) 0.4726(2) 0.9513(3) 0.0493 1.0000 Uani .
C11 C 0.4879(3) 0.1305(3) 0.7975(3) 0.0341 1.0000 Uani .
Fe2 Fe 0.60452(4) 0.17607(4) 0.61261(4) 0.0371 1.0000 Uani .
C12 C 0.4102(3) 0.1305(3) 0.7014(3) 0.0405 1.0000 Uani .
C13 C 0.4597(3) 0.0323(4) 0.6587(4) 0.0496 1.0000 Uani .
C14 C 0.5677(4) -0.0286(3) 0.7260(4) 0.0541 1.0000 Uani .
C15 C 0.5865(3) 0.0314(3) 0.8103(3) 0.0446 1.0000 Uani .
C16 C 0.6853(5) 0.3665(4) 0.5386(5) 0.0743 1.0000 Uani .
C20 C 0.7852(4) 0.2721(5) 0.5590(5) 0.0719 1.0000 Uani .
C19 C 0.7777(4) 0.2089(5) 0.4767(5) 0.0763 1.0000 Uani .
C18 C 0.6707(5) 0.2641(5) 0.4068(4) 0.0761 1.0000 Uani .
C17 C 0.6140(5) 0.3607(5) 0.4450(5) 0.0755 1.0000 Uani .
C7 C 0.0338(3) 0.3362(3) 1.1306(3) 0.0449 1.0000 Uani .
C6 C 0.1149(3) 0.2245(3) 1.1791(3) 0.0467 1.0000 Uani .
C10 C 0.0448(4) 0.1077(3) 1.2019(3) 0.0527 1.0000 Uani .
C9 C -0.0827(3) 0.1477(4) 1.1666(3) 0.0511 1.0000 Uani .
C8 C -0.0894(3) 0.2895(4) 1.1229(3) 0.0476 1.0000 Uani .
Cl2 Cl 0.13988(14) 0.15058(13) 0.52342(13) 0.0841 1.0000 Uani .
C25 C 0.1400(5) 0.3250(5) 0.4407(6) 0.0856 1.0000 Uani .
Cl1 Cl 0.28044(15) 0.39651(15) 0.31596(14) 0.0942 1.0000 Uani .
H51 H 0.1963 0.0724 0.9203 0.0435 1.0000 Uiso R
H21 H 0.1604 0.4901 0.7849 0.0437 1.0000 Uiso R
H31 H -0.0650 0.3883 0.7886 0.0531 1.0000 Uiso R
H41 H -0.0400 0.1336 0.8630 0.0495 1.0000 Uiso R
H121 H 0.3368 0.1903 0.6711 0.0497 1.0000 Uiso R
H131 H 0.4312 0.0130 0.5882 0.0593 1.0000 Uiso R
H141 H 0.6227 -0.0979 0.7113 0.0652 1.0000 Uiso R
H151 H 0.6548 0.0102 0.8676 0.0553 1.0000 Uiso R
H161 H 0.6638 0.4208 0.5889 0.0885 1.0000 Uiso R
H201 H 0.8515 0.2534 0.6205 0.0880 1.0000 Uiso R
H191 H 0.8377 0.1432 0.4658 0.0904 1.0000 Uiso R
H181 H 0.6424 0.2415 0.3404 0.0907 1.0000 Uiso R
H171 H 0.5382 0.4134 0.4149 0.0899 1.0000 Uiso R
H71 H 0.0595 0.4287 1.1064 0.0537 1.0000 Uiso R
H61 H 0.2058 0.2281 1.1921 0.0568 1.0000 Uiso R
H101 H 0.0774 0.0141 1.2325 0.0626 1.0000 Uiso R
H91 H -0.1533 0.0886 1.1696 0.0629 1.0000 Uiso R
H81 H -0.1667 0.3448 1.0927 0.0590 1.0000 Uiso R
H251 H 0.1330 0.3558 0.5129 0.1042 1.0000 Uiso R
H252 H 0.0637 0.3494 0.3962 0.1056 1.0000 Uiso R
H11 H 0.5802 0.3874 0.9901 0.0552 1.0000 Uiso R

loop_
_atom_site_aniso_label
_atom_site_aniso_U_11
_atom_site_aniso_U_22
_atom_site_aniso_U_33
_atom_site_aniso_U_23
_atom_site_aniso_U_13
_atom_site_aniso_U_12
Fe1 0.02444(18) 0.03123(19) 0.0361(2) -0.01868(16) 0.00077(14) -0.00021(14)
C5 0.0298(12) 0.0388(14) 0.0440(14) -0.0261(12) 0.0021(11) -0.0046(10)
C1 0.0247(11) 0.0349(13) 0.0382(13) -0.0225(11) 0.0024(10) -0.0020(9)
C2 0.0333(13) 0.0357(13) 0.0382(14) -0.0164(11) -0.0023(11) 0.0016(10)
C3 0.0295(13) 0.0567(18) 0.0404(15) -0.0217(14) -0.0058(11) 0.0021(12)
C4 0.0306(13) 0.0564(17) 0.0462(16) -0.0332(14) -0.0012(11) -0.0068(12)
C21 0.0263(12) 0.0342(12) 0.0361(13) -0.0197(11) 0.0016(9) -0.0045(9)
C23 0.0233(11) 0.0387(13) 0.0369(13) -0.0203(11) 0.0004(9) -0.0031(10)
C24 0.0294(13) 0.0528(17) 0.0506(17) -0.0287(14) -0.0025(12) -0.0030(12)
O2 0.0317(11) 0.089(2) 0.089(2) -0.0562(17) -0.0183(12) 0.0118(12)
N1 0.0298(12) 0.0613(16) 0.0621(17) -0.0406(14) -0.0069(11) -0.0058(11)
C22 0.0296(13) 0.0425(14) 0.0438(15) -0.0252(12) 0.0021(11) -0.0083(11)
O1 0.0382(11) 0.0518(13) 0.0756(16) -0.0453(13) -0.0055(11) -0.0020(9)
C11 0.0271(12) 0.0384(13) 0.0383(13) -0.0210(11) 0.0021(10) 0.0001(10)
Fe2 0.0312(2) 0.0394(2) 0.0404(2) -0.02149(18) 0.00471(16) 0.00172(16)
C12 0.0316(13) 0.0524(17) 0.0448(15) -0.0314(14) 0.0023(11) 0.0012(12)
C13 0.0442(17) 0.0550(18) 0.059(2) -0.0392(17) 0.0094(14) -0.0101(14)
C14 0.058(2) 0.0385(16) 0.063(2) -0.0276(15) 0.0111(16) 0.0034(14)
C15 0.0410(16) 0.0403(15) 0.0464(16) -0.0174(13) -0.0001(13) 0.0080(12)
C16 0.084(3) 0.057(2) 0.076(3) -0.037(2) 0.026(2) -0.024(2)
C20 0.043(2) 0.090(3) 0.071(3) -0.029(2) 0.0043(18) -0.023(2)
C19 0.058(2) 0.071(3) 0.085(3) -0.040(2) 0.037(2) -0.006(2)
C18 0.084(3) 0.093(3) 0.046(2) -0.034(2) 0.017(2) -0.032(3)
C17 0.065(3) 0.058(2) 0.065(3) 0.000(2) 0.007(2) -0.0036(19)
C7 0.0568(19) 0.0396(15) 0.0438(16) -0.0263(13) -0.0003(13) 0.0009(13)
C6 0.0505(17) 0.0534(18) 0.0409(16) -0.0249(14) -0.0091(13) 0.0043(14)
C10 0.068(2) 0.0383(16) 0.0422(17) -0.0142(13) 0.0024(15) 0.0047(15)
C9 0.0476(18) 0.0540(18) 0.0477(17) -0.0266(15) 0.0175(14) -0.0191(15)
C8 0.0375(15) 0.0567(19) 0.0467(17) -0.0267(15) 0.0058(13) 0.0071(13)
Cl2 0.0896(8) 0.0706(7) 0.0705(7) -0.0085(5) -0.0222(6) -0.0121(6)
C25 0.075(3) 0.073(3) 0.085(3) -0.019(3) 0.004(3) -0.005(2)
Cl1 0.0956(9) 0.1023(10) 0.0815(8) -0.0412(7) 0.0066(7) -0.0513(8)

loop_
_atom_type_symbol
_atom_type_scat_dispersion_real
_atom_type_scat_dispersion_imag
_atom_type_scat_Cromer_Mann_a1
_atom_type_scat_Cromer_Mann_b1
_atom_type_scat_Cromer_Mann_a2
_atom_type_scat_Cromer_Mann_b2
_atom_type_scat_Cromer_Mann_a3
_atom_type_scat_Cromer_Mann_b3
_atom_type_scat_Cromer_Mann_a4
_atom_type_scat_Cromer_Mann_b4
_atom_type_scat_Cromer_Mann_c
_atom_type_scat_source
C 0.0033 0.0016 2.3100 20.8439 1.0200 10.2075 1.5886 0.5687 0.8650 51.6512 0.2156 'International Tables Vol C 4.2.6.8 and 6.1.1.4'
H 0.0000 0.0000 0.4930 10.5109 0.3229 26.1257 0.1402 3.1424 0.0408 57.7998 0.0030 'International Tables Vol C 4.2.6.8 and 6.1.1.4'
N 0.0061 0.0033 12.2126 0.0057 3.1322 9.8933 2.0125 28.9975 1.1663 0.5826 -11.5290 'International Tables Vol C 4.2.6.8 and 6.1.1.4'
O 0.0106 0.0060 3.0485 13.2771 2.2868 5.7011 1.5463 0.3239 0.8670 32.9089 0.2508 'International Tables Vol C 4.2.6.8 and 6.1.1.4'
Cl 0.1484 0.1585 11.4604 0.0104 7.1964 1.1662 6.2556 18.5194 1.6455 47.7784 -9.5574 'International Tables Vol C 4.2.6.8 and 6.1.1.4'
Fe 0.3463 0.8444 11.7695 4.7611 7.3573 0.3072 3.5222 15.3535 2.3045 76.8805 1.0369 'International Tables Vol C 4.2.6.8 and 6.1.1.4'

loop_
_geom_angle_atom_site_label_1
_geom_angle_atom_site_label_2
_geom_angle_atom_site_label_3
_geom_angle
_geom_angle_publ_flag
C5 Fe1 C1 41.38(10) yes
C5 Fe1 C2 69.36(12) yes
C1 Fe1 C2 41.08(11) yes
C5 Fe1 C3 68.84(13) yes
C1 Fe1 C3 68.91(11) yes
C2 Fe1 C3 40.94(11) yes
C5 Fe1 C4 40.73(11) yes
C1 Fe1 C4 69.04(11) yes
C2 Fe1 C4 69.10(12) yes
C3 Fe1 C4 40.92(13) yes
C5 Fe1 C7 158.59(13) yes
C1 Fe1 C7 122.71(12) yes
C2 Fe1 C7 107.99(13) yes
C3 Fe1 C7 123.92(14) yes
C4 Fe1 C7 159.85(13) yes
C5 Fe1 C6 122.74(13) yes
C1 Fe1 C6 108.84(13) yes
C2 Fe1 C6 125.04(13) yes
C3 Fe1 C6 161.06(14) yes
C4 Fe1 C6 157.39(14) yes
C5 Fe1 C10 107.25(13) yes
C1 Fe1 C10 124.41(14) yes
C2 Fe1 C10 161.35(14) yes
C3 Fe1 C10 156.50(14) yes
C4 Fe1 C10 121.04(14) yes
C5 Fe1 C9 122.78(13) yes
C1 Fe1 C9 160.49(13) yes
C2 Fe1 C9 156.58(14) yes
C3 Fe1 C9 120.54(14) yes
C4 Fe1 C9 106.07(13) yes
C5 Fe1 C8 159.16(13) yes
C1 Fe1 C8 157.83(12) yes
C2 Fe1 C8 121.42(13) yes
C3 Fe1 C8 106.66(14) yes
C4 Fe1 C8 122.70(13) yes
C7 Fe1 C6 40.30(13) yes
C7 Fe1 C10 68.10(14) yes
C6 Fe1 C10 40.31(14) yes
C7 Fe1 C9 68.25(13) yes
C6 Fe1 C9 68.01(15) yes
C10 Fe1 C9 40.72(16) yes
C7 Fe1 C8 40.55(14) yes
C6 Fe1 C8 67.93(14) yes
C10 Fe1 C8 68.32(15) yes
C9 Fe1 C8 40.64(14) yes
Fe1 C5 C1 69.91(15) yes
Fe1 C5 C4 69.84(16) yes
C1 C5 C4 108.2(2) yes
Fe1 C5 H51 126.3 no
C1 C5 H51 125.3 no
C4 C5 H51 126.5 no
C5 C1 Fe1 68.72(15) yes
C5 C1 C2 107.3(2) yes
Fe1 C1 C2 69.07(15) yes
C5 C1 C21 125.3(2) yes
Fe1 C1 C21 125.96(19) yes
C2 C1 C21 127.4(2) yes
C1 C2 Fe1 69.85(16) yes
C1 C2 C3 107.9(2) yes
Fe1 C2 C3 69.50(17) yes
C1 C2 H21 125.8 no
Fe1 C2 H21 126.3 no
C3 C2 H21 126.3 no
C2 C3 Fe1 69.56(17) yes
C2 C3 C4 108.4(3) yes
Fe1 C3 C4 69.56(17) yes
C2 C3 H31 126.0 no
Fe1 C3 H31 121.2 no
C4 C3 H31 125.2 no
C3 C4 C5 108.2(2) yes
C3 C4 Fe1 69.52(17) yes
C5 C4 Fe1 69.43(15) yes
C3 C4 H41 124.9 no
C5 C4 H41 127.0 no
Fe1 C4 H41 126.4 no
C1 C21 C23 129.2(2) yes
C1 C21 C22 122.1(2) yes
C23 C21 C22 108.6(2) yes
C21 C23 C24 107.5(2) yes
C21 C23 C11 130.1(2) yes
C24 C23 C11 122.4(2) yes
C23 C24 O2 128.1(3) yes
C23 C24 N1 106.0(2) yes
O2 C24 N1 125.9(3) yes
C24 N1 C22 111.8(2) yes
C24 N1 H11 123.2 no
C22 N1 H11 124.9 no
C21 C22 N1 105.9(2) yes
C21 C22 O1 129.4(3) yes
N1 C22 O1 124.7(3) yes
C23 C11 Fe2 123.73(19) yes
C23 C11 C12 125.1(3) yes
Fe2 C11 C12 69.18(16) yes
C23 C11 C15 128.0(3) yes
Fe2 C11 C15 69.11(17) yes
C12 C11 C15 106.8(3) yes
C11 Fe2 C12 41.29(11) yes
C11 Fe2 C13 68.72(12) yes
C12 Fe2 C13 40.40(12) yes
C11 Fe2 C14 68.50(13) yes
C12 Fe2 C14 68.07(14) yes
C13 Fe2 C14 40.34(16) yes
C11 Fe2 C15 41.12(11) yes
C12 Fe2 C15 68.91(14) yes
C13 Fe2 C15 68.35(15) yes
C14 Fe2 C15 40.44(14) yes
C11 Fe2 C16 107.76(15) yes
C12 Fe2 C16 121.69(17) yes
C13 Fe2 C16 156.63(19) yes
C14 Fe2 C16 161.8(2) yes
C15 Fe2 C16 125.14(18) yes
C11 Fe2 C20 121.47(16) yes
C12 Fe2 C20 157.07(17) yes
C13 Fe2 C20 161.49(18) yes
C14 Fe2 C20 125.37(19) yes
C15 Fe2 C20 108.18(18) yes
C11 Fe2 C19 156.65(19) yes
C12 Fe2 C19 161.11(19) yes
C13 Fe2 C19 125.20(17) yes
C14 Fe2 C19 108.78(17) yes
C15 Fe2 C19 121.65(19) yes
C11 Fe2 C18 160.83(19) yes
C12 Fe2 C18 124.34(18) yes
C13 Fe2 C18 108.48(17) yes
C14 Fe2 C18 122.47(18) yes
C15 Fe2 C18 157.11(19) yes
C11 Fe2 C17 124.27(17) yes
C12 Fe2 C17 107.60(17) yes
C13 Fe2 C17 121.63(19) yes
C14 Fe2 C17 156.8(2) yes
C15 Fe2 C17 161.39(19) yes
C16 Fe2 C20 40.1(2) yes
C16 Fe2 C19 67.15(18) yes
C20 Fe2 C19 39.9(2) yes
C16 Fe2 C18 66.83(19) yes
C20 Fe2 C18 67.2(2) yes
C19 Fe2 C18 40.3(2) yes
C16 Fe2 C17 40.0(2) yes
C20 Fe2 C17 67.5(2) yes
C19 Fe2 C17 67.5(2) yes
C18 Fe2 C17 39.8(2) yes
C11 C12 Fe2 69.53(16) yes
C11 C12 C13 108.3(3) yes
Fe2 C12 C13 70.40(17) yes
C11 C12 H121 124.7 no
Fe2 C12 H121 125.1 no
C13 C12 H121 127.0 no
C12 C13 Fe2 69.20(18) yes
C12 C13 C14 108.0(3) yes
Fe2 C13 C14 69.6(2) yes
C12 C13 H131 127.5 no
Fe2 C13 H131 122.6 no
C14 C13 H131 124.3 no
C13 C14 Fe2 70.0(2) yes
C13 C14 C15 108.7(3) yes
Fe2 C14 C15 69.21(19) yes
C13 C14 H141 124.7 no
Fe2 C14 H141 124.3 no
C15 C14 H141 126.6 no
C11 C15 C14 108.2(3) yes
C11 C15 Fe2 69.77(17) yes
C14 C15 Fe2 70.4(2) yes
C11 C15 H151 125.2 no
C14 C15 H151 126.6 no
Fe2 C15 H151 125.3 no
Fe2 C16 C20 69.7(2) yes
Fe2 C16 C17 70.1(2) yes
C20 C16 C17 108.3(4) yes
Fe2 C16 H161 121.3 no
C20 C16 H161 125.5 no
C17 C16 H161 125.9 no
C16 C20 Fe2 70.2(2) yes
C16 C20 C19 108.2(4) yes
Fe2 C20 C19 70.6(2) yes
C16 C20 H201 126.5 no
Fe2 C20 H201 125.5 no
C19 C20 H201 125.3 no
C20 C19 Fe2 69.6(2) yes
C20 C19 C18 107.2(4) yes
Fe2 C19 C18 69.5(2) yes
C20 C19 H191 126.4 no
Fe2 C19 H191 128.7 no
C18 C19 H191 126.4 no
C19 C18 Fe2 70.2(2) yes
C19 C18 C17 108.7(4) yes
Fe2 C18 C17 70.3(2) yes
C19 C18 H181 126.2 no
Fe2 C18 H181 127.0 no
C17 C18 H181 125.0 no
C16 C17 C18 107.5(4) yes
C16 C17 Fe2 69.9(2) yes
C18 C17 Fe2 69.9(3) yes
C16 C17 H171 125.5 no
C18 C17 H171 127.0 no
Fe2 C17 H171 124.5 no
Fe1 C7 C6 69.65(17) yes
Fe1 C7 C8 69.98(17) yes
C6 C7 C8 107.9(3) yes
Fe1 C7 H71 125.5 no
C6 C7 H71 125.1 no
C8 C7 H71 127.0 no
C7 C6 Fe1 70.05(18) yes
C7 C6 C10 109.0(3) yes
Fe1 C6 C10 70.2(2) yes
C7 C6 H61 125.3 no
Fe1 C6 H61 124.5 no
C10 C6 H61 125.7 no
C6 C10 Fe1 69.45(19) yes
C6 C10 C9 107.5(3) yes
Fe1 C10 C9 69.6(2) yes
C6 C10 H101 127.7 no
Fe1 C10 H101 124.1 no
C9 C10 H101 124.7 no
C10 C9 Fe1 69.69(18) yes
C10 C9 C8 107.8(3) yes
Fe1 C9 C8 69.80(17) yes
C10 C9 H91 126.5 no
Fe1 C9 H91 124.9 no
C8 C9 H91 125.7 no
C9 C8 C7 107.7(3) yes
C9 C8 Fe1 69.56(17) yes
C7 C8 Fe1 69.46(17) yes
C9 C8 H81 125.6 no
C7 C8 H81 126.7 no
Fe1 C8 H81 126.3 no
Cl2 C25 Cl1 112.9(3) yes
Cl2 C25 H251 106.4 no
Cl1 C25 H251 111.5 no
Cl2 C25 H252 107.1 no
Cl1 C25 H252 107.9 no
H251 C25 H252 111.0 no

loop_
_geom_bond_atom_site_label_1
_geom_bond_atom_site_label_2
_geom_bond_distance
_geom_bond_publ_flag
Fe1 C5 2.035(3) yes
Fe1 C1 2.051(3) yes
Fe1 C2 2.041(3) yes
Fe1 C3 2.040(3) yes
Fe1 C4 2.041(3) yes
Fe1 C7 2.041(3) yes
Fe1 C6 2.036(3) yes
Fe1 C10 2.046(3) yes
Fe1 C9 2.045(3) yes
Fe1 C8 2.048(3) yes
C5 C1 1.444(3) yes
C5 C4 1.418(4) yes
C5 H51 0.975 no
C1 C2 1.436(4) yes
C1 C21 1.464(3) yes
C2 C3 1.427(4) yes
C2 H21 0.993 no
C3 C4 1.426(5) yes
C3 H31 0.998 no
C4 H41 0.992 no
C21 C23 1.354(4) yes
C21 C22 1.496(3) yes
C23 C24 1.513(4) yes
C23 C11 1.452(4) yes
C24 O2 1.205(4) yes
C24 N1 1.377(4) yes
N1 C22 1.386(4) yes
N1 H11 0.857 no
C22 O1 1.214(4) yes
C11 Fe2 2.044(3) yes
C11 C12 1.440(4) yes
C11 C15 1.433(4) yes
Fe2 C12 2.039(3) yes
Fe2 C13 2.055(3) yes
Fe2 C14 2.050(3) yes
Fe2 C15 2.035(3) yes
Fe2 C16 2.042(4) yes
Fe2 C20 2.036(4) yes
Fe2 C19 2.049(4) yes
Fe2 C18 2.039(4) yes
Fe2 C17 2.045(4) yes
C12 C13 1.414(4) yes
C12 H121 0.979 no
C13 C14 1.415(5) yes
C13 H131 0.991 no
C14 C15 1.412(5) yes
C14 H141 0.988 no
C15 H151 0.978 no
C16 C20 1.400(7) yes
C16 C17 1.397(7) yes
C16 H161 0.985 no
C20 C19 1.393(7) yes
C20 H201 0.997 no
C19 C18 1.409(7) yes
C19 H191 0.967 no
C18 C17 1.390(7) yes
C18 H181 0.969 no
C17 H171 0.963 no
C7 C6 1.405(5) yes
C7 C8 1.417(5) yes
C7 H71 0.970 no
C6 C10 1.407(5) yes
C6 H61 0.972 no
C10 C9 1.423(5) yes
C10 H101 0.996 no
C9 C8 1.421(5) yes
C9 H91 0.985 no
C8 H81 0.989 no
Cl2 C25 1.724(5) yes
C25 Cl1 1.745(5) yes
C25 H251 0.995 no
C25 H252 0.962 no

loop_
_geom_hbond_atom_site_label_D
_geom_hbond_atom_site_label_H
_geom_hbond_atom_site_label_A
_geom_hbond_site_symmetry_A
_geom_hbond_angle_DHA
_geom_hbond_distance_DH
_geom_hbond_distance_HA
_geom_hbond_distance_DA
_geom_hbond_publ_flag
C8 H81 O1 2_567 163 0.99 2.60 3.553(5) yes
N1 H11 O1 2_667 161 0.86 2.15 2.972(5) yes
